data_2013225
loop_
_publ_author_name
'Suchada Chantrapromma'
'Anwar Usman'
'Hoong-Kun Fun'
'Surat Laphookhieo'
'Chatchanok Karalai'
'Yanisa Rat-a-pa'
'Kan Chantrapromma'

_publ_section_title
;Bis[14\b-hydroxy-3\b-<i>O</i>-(<small>L</small>-thevetosyl)-5\b-card-20(22)-enolide]
 methanol solvate monohydrate and
 3\b-<i>O</i>-(<small>L</small>-2'-<i>o</i>-acetylthevetosyl)-14\b-hydroxy-5\b-card-20(22)-enolide
;
_journal_issue 2
_journal_name_full 'Acta Crystallographica Section C'
_journal_page_first o68
_journal_page_last o70
_journal_paper_doi 10.1107/S0108270102023065
_journal_volume 59
_journal_year 2003
_chemical_formula_iupac '2C30 H46 O8, C H4 O, H2 O'
_chemical_formula_moiety '2C30 H46 O8, C H4 O, H2 O'
_chemical_formula_sum 'C61 H98 O18'
_chemical_formula_weight 1119.39
_chemical_name_systematic
;
3\b-o-(L-thevetoyl)-14\b-hydroxy-5\b-card-20(22)-enolide methanol solvate
monohydrate
;
_space_group_IT_number 1
_symmetry_cell_setting triclinic
_symmetry_space_group_name_Hall 'P 1'
_symmetry_space_group_name_H-M 'P 1'
_atom_sites_solution_hydrogens geom
_atom_sites_solution_primary direct
_atom_sites_solution_secondary difmap
_audit_creation_method SHELXL-97
_cell_angle_alpha 92.4120(10)
_cell_angle_beta 101.4710(10)
_cell_angle_gamma 109.5990(10)
_cell_formula_units_Z 1
_cell_length_a 10.4353(5)
_cell_length_b 10.4491(5)
_cell_length_c 14.8760(7)
_cell_measurement_reflns_used 7201
_cell_measurement_temperature 213(2)
_cell_measurement_theta_max 29.50
_cell_measurement_theta_min 1.41
_cell_volume 1487.14(12)
_computing_cell_refinement 'SAINT (Siemens, 1996)'
_computing_data_collection 'SMART (Siemens, 1996)'
_computing_data_reduction SAINT
_computing_molecular_graphics SHELXTL
_computing_publication_material
;
SHELXTL, PARST (Nardelli, 1995) and PLATON (Spek, 1990)
;
_computing_structure_refinement SHELXTL
_computing_structure_solution 'SHELXTL (Sheldrick, 1997)'
_diffrn_ambient_temperature 213(2)
_diffrn_detector_area_resol_mean 8.33
_diffrn_measured_fraction_theta_full 0.969
_diffrn_measured_fraction_theta_max 0.969
_diffrn_measurement_device_type
;
Siemens SMART CCD area-detector
;
_diffrn_measurement_method \w
_diffrn_radiation_monochromator graphite
_diffrn_radiation_source 'fine-focus sealed tube'
_diffrn_radiation_type MoK\a
_diffrn_radiation_wavelength 0.71073
_diffrn_reflns_av_R_equivalents 0.0720
_diffrn_reflns_av_sigmaI/netI 0.1352
_diffrn_reflns_limit_h_max 13
_diffrn_reflns_limit_h_min -12
_diffrn_reflns_limit_k_max 13
_diffrn_reflns_limit_k_min -10
_diffrn_reflns_limit_l_max 12
_diffrn_reflns_limit_l_min -18
_diffrn_reflns_number 9863
_diffrn_reflns_theta_full 27.00
_diffrn_reflns_theta_max 27.00
_diffrn_reflns_theta_min 1.41
_diffrn_standards_decay_% negligible
_diffrn_standards_interval_count none
_diffrn_standards_number 0
_exptl_absorpt_coefficient_mu 0.091
_exptl_absorpt_correction_T_max 0.9910
_exptl_absorpt_correction_T_min 0.9612
_exptl_absorpt_correction_type empirical
_exptl_absorpt_process_details '(SADABS; Sheldrick, 1996)'
_exptl_crystal_colour colorless
_exptl_crystal_density_diffrn 1.250
_exptl_crystal_density_method 'not measured'
_exptl_crystal_description slab
_exptl_crystal_F_000 608
_exptl_crystal_size_max 0.44
_exptl_crystal_size_mid 0.32
_exptl_crystal_size_min 0.10
_refine_diff_density_max 0.682
_refine_diff_density_min -0.700
_refine_ls_extinction_method none
_refine_ls_goodness_of_fit_ref 0.971
_refine_ls_hydrogen_treatment constr
_refine_ls_matrix_type full
_refine_ls_number_parameters 715
_refine_ls_number_reflns 6292
_refine_ls_number_restraints 3
_refine_ls_restrained_S_all 0.971
_refine_ls_R_factor_all 0.0874
_refine_ls_R_factor_gt 0.0657
_refine_ls_shift/su_max <0.001
_refine_ls_shift/su_mean 0.000
_refine_ls_structure_factor_coef Fsqd
_refine_ls_weighting_details 'calc w = 1/[\s^2^(Fo^2^)+(0.0841P)^2^] where P = (Fo^2^+2Fc^2^)/3'
_refine_ls_weighting_scheme calc
_refine_ls_wR_factor_gt 0.1683
_refine_ls_wR_factor_ref 0.1823
_reflns_number_gt 4368
_reflns_number_total 6292
_reflns_threshold_expression I>2\s(I)
_cod_data_source_file ta1401.cif
_cod_data_source_block I
_cod_depositor_comments
;
The following automatic conversions were performed:
'_symmetry_cell_setting' value 'Triclinic' changed to 'triclinic'
according to '/home/saulius/struct/CIF-dictionaries/cif_core.dic'
dictionary named 'cif_core.dic' version 2.4.1 from 2010-06-29.

Automatic conversion script
Id: cif_fix_enum 1527 2010-12-29 10:47:43Z saulius 

The following automatic conversions were performed:

'_symmetry_cell_setting' value 'Triclinic' changed to 'triclinic'
according to /home/saulius/struct/CIF-dictionaries/cif_core.dic
dictionary named 'cif_core.dic' version 2.4.1 from 2010-06-29.

Automatic conversion script
Id: cif_fix_values 1715 2011-07-08 13:25:40Z adriana 
;
_cod_original_cell_volume 1487.10(10)
_cod_database_code 2013225
_cod_database_fobs_code 2013225

loop_
_symmetry_equiv_pos_as_xyz
'x, y, z'

loop_
_atom_site_label
_atom_site_fract_x
_atom_site_fract_y
_atom_site_fract_z
_atom_site_U_iso_or_equiv
_atom_site_adp_type
_atom_site_calc_flag
_atom_site_refinement_flags
_atom_site_occupancy
_atom_site_disorder_assembly
_atom_site_disorder_group
_atom_site_type_symbol
O1A 2.0161(5) -0.3352(5) 1.3098(3) 0.0426(12) Uani d . 1 . . O
O2A 1.2261(3) 0.2619(3) 1.0060(2) 0.0185(8) Uani d . 1 . . O
O3A 0.9814(3) 0.1861(4) 0.9698(3) 0.0220(8) Uani d . 1 . . O
O4A 2.1558(7) -0.3886(7) 1.2351(4) 0.0759(14) Uani d . 1 . . O
O5A 1.7495(3) -0.0856(3) 1.2920(2) 0.0169(7) Uani d . 1 . . O
H5AA 1.7064 -0.0747 1.3304 0.025 Uiso calc R 1 . . H
O6A 1.2410(4) 0.5050(4) 1.0947(3) 0.0315(10) Uani d . 1 . . O
H6AA 1.2263 0.5414 1.1396 0.047 Uiso calc R 1 . . H
O7A 1.0606(4) 0.5924(4) 0.9477(3) 0.0299(9) Uani d . 1 . . O
O8A 0.9493(4) 0.3986(4) 0.7860(3) 0.0326(10) Uani d . 1 . . O
H8AA 0.9437 0.4750 0.7853 0.049 Uiso calc R 1 . . H
C1A 1.4814(6) 0.2168(6) 0.9897(4) 0.0234(12) Uani d . 1 . . C
H1A 1.4805 0.3094 0.9909 0.028 Uiso calc R 1 . . H
H1B 1.5414 0.2085 0.9493 0.028 Uiso calc R 1 . . H
C2A 1.3339(6) 0.1181(6) 0.9484(4) 0.0258(12) Uani d . 1 . . C
H2A 1.3343 0.0255 0.9420 0.031 Uiso calc R 1 . . H
H2B 1.3010 0.1402 0.8874 0.031 Uiso calc R 1 . . H
C3A 1.2356(5) 0.1267(5) 1.0097(4) 0.0206(11) Uani d . 1 . . C
H3A 1.1431 0.0572 0.9849 0.025 Uiso calc R 1 . . H
C4A 1.2910(5) 0.1038(5) 1.1081(4) 0.0192(11) Uani d . 1 . . C
H4A 1.2866 0.0097 1.1085 0.023 Uiso calc R 1 . . H
H4B 1.2309 0.1178 1.1467 0.023 Uiso calc R 1 . . H
C5A 1.4434(5) 0.2000(5) 1.1503(4) 0.0189(11) Uani d . 1 . . C
H5A 1.4425 0.2935 1.1544 0.023 Uiso calc R 1 . . H
C6A 1.4930(6) 0.1722(6) 1.2486(4) 0.0222(11) Uani d . 1 . . C
H6A 1.4216 0.1666 1.2828 0.027 Uiso calc R 1 . . H
H6B 1.5766 0.2479 1.2789 0.027 Uiso calc R 1 . . H
C7A 1.5243(5) 0.0396(5) 1.2506(4) 0.0205(11) Uani d . 1 . . C
H7A 1.4378 -0.0372 1.2285 0.025 Uiso calc R 1 . . H
H7B 1.5628 0.0301 1.3138 0.025 Uiso calc R 1 . . H
C8A 1.6278(5) 0.0347(5) 1.1909(4) 0.0169(10) Uani d . 1 . . C
H8A 1.7142 0.1126 1.2156 0.020 Uiso calc R 1 . . H
C9A 1.5715(5) 0.0574(5) 1.0911(4) 0.0166(10) Uani d . 1 . . C
H9A 1.4800 -0.0150 1.0692 0.020 Uiso calc R 1 . . H
C10A 1.5455(5) 0.1952(5) 1.0880(4) 0.0169(10) Uani d . 1 . . C
C11A 1.6624(6) 0.0387(6) 1.0275(4) 0.0251(12) Uani d . 1 . . C
H11A 1.7515 0.1134 1.0433 0.030 Uiso calc R 1 . . H
H11B 1.6178 0.0423 0.9643 0.030 Uiso calc R 1 . . H
C12A 1.6873(6) -0.0972(6) 1.0339(4) 0.0220(11) Uani d . 1 . . C
H12B 1.7465 -0.1033 0.9925 0.026 Uiso calc R 1 . . H
H12A 1.5985 -0.1715 1.0129 0.026 Uiso calc R 1 . . H
C13A 1.7556(5) -0.1159(5) 1.1317(3) 0.0161(10) Uani d . 1 . . C
C14A 1.6652(5) -0.0956(5) 1.1996(3) 0.0134(10) Uani d . 1 . . C
C15A 1.5415(5) -0.2312(5) 1.1799(4) 0.0184(10) Uani d . 1 . . C
H15A 1.4976 -0.2468 1.2321 0.022 Uiso calc R 1 . . H
H15B 1.4724 -0.2306 1.1257 0.022 Uiso calc R 1 . . H
C16A 1.6026(5) -0.3418(5) 1.1634(4) 0.0250(12) Uani d . 1 . . C
H16A 1.5374 -0.4138 1.1163 0.030 Uiso calc R 1 . . H
H16B 1.6224 -0.3818 1.2198 0.030 Uiso calc R 1 . . H
C27A 0.9609(5) 0.3633(6) 0.8770(4) 0.0205(11) Uani d . 1 . . C
H27A 0.8768 0.3608 0.8978 0.025 Uiso calc R 1 . . H
C28A 0.9726(5) 0.2223(6) 0.8777(4) 0.0232(11) Uani d . 1 . . C
H28A 1.0569 0.2240 0.8574 0.028 Uiso calc R 1 . . H
C29A 0.8465(7) 0.1119(6) 0.8178(5) 0.0379(15) Uani d . 1 . . C
H29A 0.8572 0.0247 0.8232 0.057 Uiso calc R 1 . . H
H29B 0.8382 0.1301 0.7546 0.057 Uiso calc R 1 . . H
H29C 0.7640 0.1110 0.8375 0.057 Uiso calc R 1 . . H
C30A 1.1829(8) 0.7144(7) 0.9615(7) 0.059(2) Uani d . 1 . . C
H30A 1.1550 0.7929 0.9555 0.088 Uiso calc R 1 . . H
H30B 1.2351 0.7089 0.9160 0.088 Uiso calc R 1 . . H
H30C 1.2400 0.7226 1.0221 0.088 Uiso calc R 1 . . H
C17A 1.7390(5) -0.2706(5) 1.1312(4) 0.0184(10) Uani d . 1 . . C
H17A 1.7241 -0.3077 1.0668 0.022 Uiso calc R 1 . . H
C18A 1.9056(5) -0.0168(5) 1.1586(4) 0.0229(12) Uani d . 1 . . C
H18A 1.9505 -0.0195 1.1085 0.034 Uiso calc R 1 . . H
H18B 1.9547 -0.0426 1.2123 0.034 Uiso calc R 1 . . H
H18C 1.9063 0.0742 1.1719 0.034 Uiso calc R 1 . . H
C19A 1.6830(6) 0.3179(5) 1.1217(5) 0.0303(13) Uani d . 1 . . C
H19A 1.6639 0.4015 1.1187 0.045 Uiso calc R 1 . . H
H19B 1.7463 0.3167 1.0831 0.045 Uiso calc R 1 . . H
H19C 1.7245 0.3118 1.1843 0.045 Uiso calc R 1 . . H
C20A 1.8615(5) -0.2999(5) 1.1857(4) 0.0181(10) Uani d . 1 . . C
C21A 1.8942(7) -0.2997(7) 1.2870(4) 0.0362(15) Uani d . 1 . . C
H21A 1.9111 -0.2099 1.3177 0.043 Uiso calc R 1 . . H
H21B 1.8171 -0.3658 1.3062 0.043 Uiso calc R 1 . . H
C22A 1.9578(6) -0.3324(7) 1.1527(5) 0.0389(16) Uani d . 1 . . C
H22A 1.9627 -0.3396 1.0910 0.047 Uiso calc R 1 . . H
C23A 2.0553(7) -0.3551(7) 1.2317(6) 0.0453(19) Uani d . 1 . . C
C24A 1.1064(5) 0.2701(5) 1.0319(4) 0.0188(11) Uani d . 1 . . C
H24A 1.1055 0.2398 1.0933 0.023 Uiso calc R 1 . . H
C25A 1.1127(5) 0.4190(5) 1.0378(4) 0.0194(11) Uani d . 1 . . C
H25A 1.0379 0.4243 1.0668 0.023 Uiso calc R 1 . . H
C26A 1.0884(5) 0.4656(5) 0.9435(4) 0.0188(11) Uani d . 1 . . C
H26A 1.1712 0.4791 0.9181 0.023 Uiso calc R 1 . . H
O1B -0.2081(5) 1.4189(5) 0.3855(3) 0.0403(11) Uani d . 1 . . O
O2B 0.5356(3) 0.7835(3) 0.6799(3) 0.0191(8) Uani d . 1 . . O
O3B 0.4774(4) 0.5622(4) 0.7218(3) 0.0216(8) Uani d . 1 . . O
O4B -0.2250(8) 1.5955(7) 0.4611(4) 0.0759(14) Uani d . 1 . . O
O5B 0.0242(4) 1.1472(4) 0.4041(2) 0.0213(8) Uani d . 1 . . O
H5BB -0.0468 1.0837 0.3783 0.032 Uiso calc R 1 . . H
O6B 0.7317(4) 0.7457(4) 0.5927(3) 0.0291(9) Uani d . 1 . . O
H6BB 0.7478 0.7056 0.5502 0.044 Uiso calc R 1 . . H
O7B 0.8950(4) 0.6504(4) 0.7430(3) 0.0281(9) Uani d . 1 . . O
O8B 0.7876(4) 0.6316(4) 0.9060(3) 0.0317(10) Uani d . 1 . . O
H8BB 0.8599 0.6156 0.9087 0.048 Uiso calc R 1 . . H
C1B 0.5004(5) 1.0491(6) 0.6986(4) 0.0285(13) Uani d . 1 . . C
H1C 0.5920 1.0473 0.6963 0.034 Uiso calc R 1 . . H
H1D 0.5138 1.1287 0.7403 0.034 Uiso calc R 1 . . H
C2B 0.4221(6) 0.9221(6) 0.7372(4) 0.0265(13) Uani d . 1 . . C
H2C 0.3324 0.9254 0.7432 0.032 Uiso calc R 1 . . H
H2D 0.4746 0.9190 0.7982 0.032 Uiso calc R 1 . . H
C3B 0.3996(5) 0.7938(5) 0.6748(4) 0.0210(11) Uani d . 1 . . C
H3B 0.3404 0.7138 0.6979 0.025 Uiso calc R 1 . . H
C4B 0.3288(5) 0.8023(5) 0.5762(4) 0.0196(11) Uani d . 1 . . C
H4C 0.2336 0.7963 0.5748 0.024 Uiso calc R 1 . . H
H4D 0.3247 0.7242 0.5366 0.024 Uiso calc R 1 . . H
C5B 0.4025(5) 0.9334(5) 0.5370(4) 0.0217(11) Uani d . 1 . . C
H5B 0.4946 0.9322 0.5327 0.026 Uiso calc R 1 . . H
C6B 0.3249(6) 0.9373(7) 0.4401(4) 0.0280(13) Uani d . 1 . . C
H6C 0.3056 0.8515 0.4030 0.034 Uiso calc R 1 . . H
H6D 0.3840 1.0100 0.4124 0.034 Uiso calc R 1 . . H
C7B 0.1862(6) 0.9609(6) 0.4387(4) 0.0246(12) Uani d . 1 . . C
H7C 0.1437 0.9684 0.3759 0.029 Uiso calc R 1 . . H
H7D 0.1225 0.8829 0.4594 0.029 Uiso calc R 1 . . H
C8B 0.2095(5) 1.0912(5) 0.5010(4) 0.0179(10) Uani d . 1 . . C
H8B 0.2715 1.1678 0.4767 0.022 Uiso calc R 1 . . H
C9B 0.2878(5) 1.0856(5) 0.6007(4) 0.0185(10) Uani d . 1 . . C
H9B 0.2287 1.0055 0.6237 0.022 Uiso calc R 1 . . H
C10B 0.4269(5) 1.0650(5) 0.6015(4) 0.0232(12) Uani d . 1 . . C
C11B 0.3038(6) 1.2124(6) 0.6648(4) 0.0254(12) Uani d . 1 . . C
H11C 0.3444 1.2031 0.7276 0.031 Uiso calc R 1 . . H
H11D 0.3672 1.2931 0.6464 0.031 Uiso calc R 1 . . H
C12B 0.1638(5) 1.2313(5) 0.6618(4) 0.0207(11) Uani d . 1 . . C
H12C 0.1789 1.3124 0.7027 0.025 Uiso calc R 1 . . H
H12D 0.1025 1.1533 0.6841 0.025 Uiso calc R 1 . . H
C13B 0.0926(5) 1.2455(5) 0.5635(4) 0.0160(10) Uani d . 1 . . C
C14B 0.0740(5) 1.1187(5) 0.4973(4) 0.0155(10) Uani d . 1 . . C
C15B -0.0457(5) 1.0058(5) 0.5225(4) 0.0188(10) Uani d . 1 . . C
H15C -0.0126 0.9694 0.5778 0.023 Uiso calc R 1 . . H
H15D -0.0900 0.9318 0.4725 0.023 Uiso calc R 1 . . H
C16B -0.1481(5) 1.0768(5) 0.5393(4) 0.0214(11) Uani d . 1 . . C
H16D -0.1928 1.0387 0.5883 0.026 Uiso calc R 1 . . H
H16C -0.2198 1.0637 0.4836 0.026 Uiso calc R 1 . . H
C17B -0.0615(5) 1.2327(5) 0.5674(4) 0.0175(10) Uani d . 1 . . C
H17B -0.0621 1.2552 0.6319 0.021 Uiso calc R 1 . . H
C18B 0.1757(6) 1.3818(5) 0.5347(4) 0.0253(12) Uani d . 1 . . C
H18D 0.2705 1.3872 0.5393 0.038 Uiso calc R 1 . . H
H18E 0.1742 1.4557 0.5746 0.038 Uiso calc R 1 . . H
H18F 0.1346 1.3882 0.4721 0.038 Uiso calc R 1 . . H
C19B 0.5302(6) 1.1889(6) 0.5691(6) 0.0438(18) Uani d . 1 . . C
H19D 0.6158 1.1730 0.5698 0.066 Uiso calc R 1 . . H
H19E 0.5489 1.2699 0.6099 0.066 Uiso calc R 1 . . H
H19F 0.4900 1.2007 0.5075 0.066 Uiso calc R 1 . . H
C20B -0.1154(5) 1.3242(5) 0.5121(4) 0.0217(12) Uani d . 1 . . C
C21B -0.1601(8) 1.3080(7) 0.4073(5) 0.0450(19) Uani d . 1 . . C
H21D -0.0820 1.3130 0.3798 0.054 Uiso calc R 1 . . H
H21C -0.2344 1.2208 0.3847 0.054 Uiso calc R 1 . . H
C22B -0.1371(7) 1.4347(6) 0.5417(5) 0.0360(15) Uani d . 1 . . C
H22B -0.1181 1.4697 0.6034 0.043 Uiso calc R 1 . . H
C23B -0.1954(8) 1.4940(8) 0.4631(5) 0.047(2) Uani d . 1 . . C
C24B 0.5289(5) 0.6500(5) 0.6571(4) 0.0182(10) Uani d . 1 . . C
H24B 0.4664 0.6147 0.5961 0.022 Uiso calc R 1 . . H
C25B 0.6755(6) 0.6506(5) 0.6528(4) 0.0204(11) Uani d . 1 . . C
H25B 0.6654 0.5593 0.6264 0.024 Uiso calc R 1 . . H
C26B 0.7710(5) 0.6802(5) 0.7465(4) 0.0195(11) Uani d . 1 . . C
H26B 0.7968 0.7767 0.7698 0.023 Uiso calc R 1 . . H
C27B 0.7020(5) 0.5895(5) 0.8143(4) 0.0193(11) Uani d . 1 . . C
H27B 0.6880 0.4938 0.7957 0.023 Uiso calc R 1 . . H
C28B 0.5644(5) 0.6042(5) 0.8149(4) 0.0202(11) Uani d . 1 . . C
H28B 0.5785 0.6998 0.8339 0.024 Uiso calc R 1 . . H
C29B 0.4848(7) 0.5131(7) 0.8759(5) 0.0406(16) Uani d . 1 . . C
H29D 0.3943 0.5206 0.8689 0.061 Uiso calc R 1 . . H
H29E 0.5349 0.5405 0.9391 0.061 Uiso calc R 1 . . H
H29F 0.4745 0.4200 0.8586 0.061 Uiso calc R 1 . . H
C30B 1.0100(7) 0.7617(8) 0.7294(7) 0.059(2) Uani d . 1 . . C
H30D 1.0823 0.7290 0.7192 0.089 Uiso calc R 1 . . H
H30E 1.0453 0.8281 0.7831 0.089 Uiso calc R 1 . . H
H30F 0.9804 0.8031 0.6766 0.089 Uiso calc R 1 . . H
C31 2.3709(10) -0.5541(9) 1.3384(6) 0.062(2) Uani d . 1 . . C
H31A 2.3381 -0.6241 1.3767 0.093 Uiso calc R 1 . . H
H31B 2.4672 -0.5384 1.3392 0.093 Uiso calc R 1 . . H
H31C 2.3164 -0.5828 1.2762 0.093 Uiso calc R 1 . . H
O9 2.3575(5) -0.4312(5) 1.3724(4) 0.0484(12) Uani d . 1 . . O
H9AA 2.3044 -0.4033 1.3282 0.073 Uiso d R 1 . . H
O1W 1.5908(4) -0.1956(4) 1.4173(3) 0.0291(9) Uani d . 1 . . O
H1W1 1.5342 -0.2778 1.4074 0.044 Uiso d R 1 . . H
H2W1 1.6350 -0.1811 1.4734 0.044 Uiso d R 1 . . H

loop_
_atom_site_aniso_label
_atom_site_aniso_U_11
_atom_site_aniso_U_22
_atom_site_aniso_U_33
_atom_site_aniso_U_12
_atom_site_aniso_U_13
_atom_site_aniso_U_23
O1A 0.040(3) 0.049(3) 0.038(3) 0.024(2) -0.004(2) 0.000(2)
O2A 0.0129(16) 0.0214(18) 0.0220(19) 0.0071(14) 0.0033(15) 0.0046(16)
O3A 0.0135(17) 0.0221(19) 0.023(2) -0.0012(15) -0.0012(15) 0.0052(16)
O4A 0.112(4) 0.101(3) 0.057(3) 0.089(3) 0.024(3) 0.007(2)
O5A 0.0126(16) 0.0232(18) 0.0130(17) 0.0064(14) -0.0013(14) 0.0001(15)
O6A 0.0195(19) 0.035(2) 0.029(2) 0.0093(17) -0.0141(17) -0.0133(19)
O7A 0.025(2) 0.0203(19) 0.039(2) 0.0074(16) -0.0040(18) 0.0028(18)
O8A 0.045(3) 0.035(2) 0.018(2) 0.020(2) -0.0017(19) 0.0039(18)
C1A 0.028(3) 0.027(3) 0.023(3) 0.017(2) 0.007(2) 0.012(2)
C2A 0.035(3) 0.031(3) 0.015(3) 0.019(3) 0.001(2) 0.002(2)
C3A 0.019(2) 0.020(3) 0.023(3) 0.012(2) -0.002(2) 0.004(2)
C4A 0.015(2) 0.020(3) 0.024(3) 0.008(2) 0.001(2) 0.007(2)
C5A 0.019(2) 0.018(2) 0.021(3) 0.009(2) 0.003(2) 0.003(2)
C6A 0.024(3) 0.031(3) 0.018(3) 0.019(2) 0.003(2) 0.002(2)
C7A 0.023(3) 0.029(3) 0.016(3) 0.017(2) 0.003(2) 0.006(2)
C8A 0.018(2) 0.014(2) 0.017(3) 0.003(2) 0.006(2) 0.002(2)
C9A 0.013(2) 0.018(2) 0.019(3) 0.0062(19) 0.002(2) 0.005(2)
C10A 0.013(2) 0.015(2) 0.024(3) 0.007(2) 0.003(2) 0.009(2)
C11A 0.035(3) 0.034(3) 0.016(3) 0.019(3) 0.013(2) 0.010(2)
C12A 0.025(3) 0.030(3) 0.016(3) 0.016(2) 0.006(2) 0.005(2)
C13A 0.018(2) 0.015(2) 0.016(2) 0.006(2) 0.005(2) 0.002(2)
C14A 0.013(2) 0.017(2) 0.011(2) 0.008(2) -0.0010(19) 0.006(2)
C15A 0.012(2) 0.017(2) 0.023(3) 0.003(2) 0.001(2) 0.003(2)
C16A 0.012(2) 0.018(3) 0.040(3) 0.002(2) 0.002(2) -0.001(2)
C27A 0.015(2) 0.029(3) 0.015(3) 0.008(2) -0.002(2) 0.004(2)
C28A 0.014(2) 0.029(3) 0.022(3) 0.005(2) -0.003(2) -0.001(2)
C29A 0.034(3) 0.029(3) 0.035(4) 0.000(3) -0.005(3) -0.004(3)
C30A 0.045(4) 0.022(3) 0.090(7) -0.006(3) 0.000(4) 0.006(4)
C17A 0.018(2) 0.020(3) 0.017(3) 0.007(2) 0.002(2) 0.000(2)
C18A 0.016(2) 0.023(3) 0.028(3) 0.004(2) 0.008(2) 0.001(2)
C19A 0.018(3) 0.020(3) 0.049(4) 0.003(2) 0.004(3) 0.005(3)
C20A 0.018(2) 0.013(2) 0.020(3) 0.0045(19) -0.001(2) -0.001(2)
C21A 0.034(3) 0.048(4) 0.028(3) 0.019(3) 0.002(3) 0.015(3)
C22A 0.033(3) 0.052(4) 0.034(4) 0.026(3) -0.003(3) -0.017(3)
C23A 0.030(3) 0.037(4) 0.062(5) 0.026(3) -0.022(3) -0.019(3)
C24A 0.011(2) 0.027(3) 0.017(3) 0.007(2) -0.001(2) 0.006(2)
C25A 0.013(2) 0.026(3) 0.016(3) 0.006(2) -0.004(2) -0.003(2)
C26A 0.015(2) 0.019(3) 0.023(3) 0.010(2) 0.000(2) 0.004(2)
O1B 0.045(3) 0.038(2) 0.040(3) 0.021(2) 0.002(2) 0.010(2)
O2B 0.0135(16) 0.0148(17) 0.027(2) 0.0057(14) -0.0009(15) 0.0028(15)
O3B 0.0183(17) 0.0172(17) 0.025(2) 0.0028(15) 0.0000(16) 0.0060(16)
O4B 0.112(4) 0.101(3) 0.057(3) 0.089(3) 0.024(3) 0.007(2)
O5B 0.0225(18) 0.0238(19) 0.0169(19) 0.0101(16) -0.0010(15) 0.0043(16)
O6B 0.033(2) 0.030(2) 0.028(2) 0.0107(18) 0.0134(18) 0.0148(18)
O7B 0.0199(19) 0.033(2) 0.036(2) 0.0126(17) 0.0073(17) 0.0139(19)
O8B 0.031(2) 0.050(3) 0.018(2) 0.023(2) -0.0019(17) 0.0032(19)
C1B 0.011(2) 0.025(3) 0.042(4) 0.009(2) -0.012(2) -0.012(3)
C2B 0.026(3) 0.037(3) 0.020(3) 0.023(3) -0.006(2) -0.003(2)
C3B 0.018(2) 0.021(3) 0.025(3) 0.008(2) 0.005(2) 0.004(2)
C4B 0.015(2) 0.019(3) 0.024(3) 0.008(2) -0.001(2) -0.001(2)
C5B 0.016(2) 0.023(3) 0.028(3) 0.009(2) 0.006(2) 0.004(2)
C6B 0.036(3) 0.042(3) 0.022(3) 0.028(3) 0.014(3) 0.010(3)
C7B 0.034(3) 0.034(3) 0.016(3) 0.027(3) 0.001(2) -0.001(2)
C8B 0.018(2) 0.017(2) 0.021(3) 0.009(2) 0.006(2) 0.004(2)
C9B 0.014(2) 0.016(2) 0.024(3) 0.0039(19) 0.003(2) -0.001(2)
C10B 0.016(2) 0.020(3) 0.033(3) 0.007(2) 0.003(2) 0.002(2)
C11B 0.018(3) 0.024(3) 0.028(3) 0.008(2) -0.008(2) -0.008(2)
C12B 0.021(3) 0.019(3) 0.019(3) 0.009(2) -0.003(2) -0.004(2)
C13B 0.013(2) 0.013(2) 0.021(3) 0.0044(19) 0.002(2) -0.002(2)
C14B 0.017(2) 0.015(2) 0.015(2) 0.008(2) 0.001(2) 0.003(2)
C15B 0.017(2) 0.016(2) 0.019(3) 0.002(2) 0.001(2) 0.000(2)
C16B 0.015(2) 0.014(2) 0.033(3) 0.001(2) 0.007(2) 0.002(2)
C17B 0.016(2) 0.016(2) 0.019(3) 0.004(2) 0.005(2) 0.000(2)
C18B 0.020(3) 0.015(3) 0.038(3) 0.002(2) 0.007(2) 0.002(2)
C19B 0.021(3) 0.028(3) 0.084(6) 0.005(2) 0.020(3) 0.014(4)
C20B 0.011(2) 0.018(3) 0.035(3) 0.004(2) 0.004(2) 0.004(2)
C21B 0.051(4) 0.034(4) 0.042(4) 0.023(3) -0.022(3) -0.004(3)
C22B 0.053(4) 0.033(3) 0.040(4) 0.027(3) 0.029(3) 0.014(3)
C23B 0.072(5) 0.049(4) 0.058(5) 0.049(4) 0.046(4) 0.036(4)
C24B 0.021(2) 0.013(2) 0.018(3) 0.007(2) -0.002(2) 0.004(2)
C25B 0.029(3) 0.015(2) 0.022(3) 0.010(2) 0.010(2) 0.007(2)
C26B 0.016(2) 0.017(2) 0.028(3) 0.007(2) 0.005(2) 0.006(2)
C27B 0.021(2) 0.021(3) 0.016(3) 0.009(2) 0.002(2) 0.001(2)
C28B 0.016(2) 0.019(3) 0.023(3) 0.002(2) 0.004(2) 0.004(2)
C29B 0.043(4) 0.040(4) 0.041(4) 0.010(3) 0.020(3) 0.021(3)
C30B 0.023(3) 0.066(5) 0.088(6) 0.008(3) 0.017(4) 0.046(5)
C31 0.085(6) 0.059(5) 0.058(5) 0.042(5) 0.020(5) 0.012(4)
O9 0.038(3) 0.044(3) 0.056(3) 0.011(2) 0.000(2) 0.003(2)
O1W 0.029(2) 0.033(2) 0.023(2) 0.0081(18) 0.0046(17) 0.0064(18)

loop_
_atom_type_symbol
_atom_type_description
_atom_type_scat_dispersion_real
_atom_type_scat_dispersion_imag
_atom_type_scat_source
C C 0.0033 0.0000 'International Tables Vol C Tables 4.2.6.8 and 6.1.1.4'
H H 0.0000 0.0000 'International Tables Vol C Tables 4.2.6.8 and 6.1.1.4'
O O 0.0106 0.0000 'International Tables Vol C Tables 4.2.6.8 and 6.1.1.4'

loop_
_geom_angle_atom_site_label_1
_geom_angle_atom_site_label_2
_geom_angle_atom_site_label_3
_geom_angle
C23A O1A C21A 108.3(5)
C24A O2A C3A 112.8(4)
C24A O3A C28A 112.7(4)
C14A O5A H5AA 109.5
C25A O6A H6AA 109.5
C30A O7A C26A 114.6(5)
C27A O8A H8AA 109.5
C2A C1A C10A 115.0(4)
C2A C1A H1A 108.5
C10A C1A H1A 108.5
C2A C1A H1B 108.5
C10A C1A H1B 108.5
H1A C1A H1B 107.5
C1A C2A C3A 110.5(5)
C1A C2A H2A 109.5
C3A C2A H2A 109.5
C1A C2A H2B 109.5
C3A C2A H2B 109.5
H2A C2A H2B 108.1
O2A C3A C4A 111.5(4)
O2A C3A C2A 106.3(4)
C4A C3A C2A 110.7(4)
O2A C3A H3A 109.4
C4A C3A H3A 109.4
C2A C3A H3A 109.4
C3A C4A C5A 113.5(4)
C3A C4A H4A 108.9
C5A C4A H4A 108.9
C3A C4A H4B 108.9
C5A C4A H4B 108.9
H4A C4A H4B 107.7
C6A C5A C4A 111.0(4)
C6A C5A C10A 112.3(4)
C4A C5A C10A 112.6(4)
C6A C5A H5A 106.8
C4A C5A H5A 106.8
C10A C5A H5A 106.8
C5A C6A C7A 112.1(4)
C5A C6A H6A 109.2
C7A C6A H6A 109.2
C5A C6A H6B 109.2
C7A C6A H6B 109.2
H6A C6A H6B 107.9
C6A C7A C8A 112.6(4)
C6A C7A H7A 109.1
C8A C7A H7A 109.1
C6A C7A H7B 109.1
C8A C7A H7B 109.1
H7A C7A H7B 107.8
C7A C8A C14A 111.4(4)
C7A C8A C9A 109.6(4)
C14A C8A C9A 114.8(4)
C7A C8A H8A 106.9
C14A C8A H8A 106.9
C9A C8A H8A 106.9
C11A C9A C8A 111.4(4)
C11A C9A C10A 113.9(4)
C8A C9A C10A 111.5(4)
C11A C9A H9A 106.5
C8A C9A H9A 106.5
C10A C9A H9A 106.5
C1A C10A C19A 106.3(4)
C1A C10A C9A 112.7(4)
C19A C10A C9A 111.3(4)
C1A C10A C5A 107.7(4)
C19A C10A C5A 108.8(4)
C9A C10A C5A 109.8(4)
C9A C11A C12A 112.2(4)
C9A C11A H11A 109.2
C12A C11A H11A 109.2
C9A C11A H11B 109.2
C12A C11A H11B 109.2
H11A C11A H11B 107.9
C11A C12A C13A 114.0(4)
C11A C12A H12B 108.8
C13A C12A H12B 108.8
C11A C12A H12A 108.8
C13A C12A H12A 108.8
H12B C12A H12A 107.6
C18A C13A C12A 109.5(4)
C18A C13A C14A 112.8(4)
C12A C13A C14A 108.6(4)
C18A C13A C17A 114.7(4)
C12A C13A C17A 107.1(4)
C14A C13A C17A 103.8(4)
O5A C14A C15A 109.3(4)
O5A C14A C8A 108.6(4)
C15A C14A C8A 115.9(4)
O5A C14A C13A 105.7(3)
C15A C14A C13A 102.8(4)
C8A C14A C13A 114.0(4)
C16A C15A C14A 105.7(4)
C16A C15A H15A 110.6
C14A C15A H15A 110.6
C16A C15A H15B 110.6
C14A C15A H15B 110.6
H15A C15A H15B 108.7
C15A C16A C17A 106.5(4)
C15A C16A H16A 110.4
C17A C16A H16A 110.4
C15A C16A H16B 110.4
C17A C16A H16B 110.4
H16A C16A H16B 108.6
O8A C27A C28A 109.1(4)
O8A C27A C26A 111.9(4)
C28A C27A C26A 109.0(4)
O8A C27A H27A 109.0
C28A C27A H27A 109.0
C26A C27A H27A 109.0
O3A C28A C29A 106.4(5)
O3A C28A C27A 108.7(4)
C29A C28A C27A 112.9(4)
O3A C28A H28A 109.6
C29A C28A H28A 109.6
C27A C28A H28A 109.6
C28A C29A H29A 109.5
C28A C29A H29B 109.5
H29A C29A H29B 109.5
C28A C29A H29C 109.5
H29A C29A H29C 109.5
H29B C29A H29C 109.5
O7A C30A H30A 109.5
O7A C30A H30B 109.5
H30A C30A H30B 109.5
O7A C30A H30C 109.5
H30A C30A H30C 109.5
H30B C30A H30C 109.5
C20A C17A C16A 112.6(4)
C20A C17A C13A 115.9(4)
C16A C17A C13A 106.2(4)
C20A C17A H17A 107.2
C16A C17A H17A 107.2
C13A C17A H17A 107.2
C13A C18A H18A 109.5
C13A C18A H18B 109.5
H18A C18A H18B 109.5
C13A C18A H18C 109.5
H18A C18A H18C 109.5
H18B C18A H18C 109.5
C10A C19A H19A 109.5
C10A C19A H19B 109.5
H19A C19A H19B 109.5
C10A C19A H19C 109.5
H19A C19A H19C 109.5
H19B C19A H19C 109.5
C22A C20A C21A 107.9(5)
C22A C20A C17A 127.1(5)
C21A C20A C17A 124.9(5)
O1A C21A C20A 106.7(5)
O1A C21A H21A 110.4
C20A C21A H21A 110.4
O1A C21A H21B 110.4
C20A C21A H21B 110.4
H21A C21A H21B 108.6
C20A C22A C23A 107.7(6)
C20A C22A H22A 126.2
C23A C22A H22A 126.2
O4A C23A O1A 119.2(7)
O4A C23A C22A 131.3(8)
O1A C23A C22A 109.4(5)
O2A C24A O3A 112.2(4)
O2A C24A C25A 109.7(4)
O3A C24A C25A 109.7(4)
O2A C24A H24A 108.4
O3A C24A H24A 108.4
C25A C24A H24A 108.4
O6A C25A C26A 111.5(4)
O6A C25A C24A 110.2(4)
C26A C25A C24A 111.7(4)
O6A C25A H25A 107.7
C26A C25A H25A 107.7
C24A C25A H25A 107.7
O7A C26A C25A 111.2(4)
O7A C26A C27A 105.4(4)
C25A C26A C27A 112.2(4)
O7A C26A H26A 109.3
C25A C26A H26A 109.3
C27A C26A H26A 109.3
C23B O1B C21B 109.2(5)
C24B O2B C3B 112.9(4)
C24B O3B C28B 113.2(4)
C14B O5B H5BB 109.5
C25B O6B H6BB 109.5
C30B O7B C26B 115.7(5)
C27B O8B H8BB 109.5
C2B C1B C10B 114.1(4)
C2B C1B H1C 108.7
C10B C1B H1C 108.7
C2B C1B H1D 108.7
C10B C1B H1D 108.7
H1C C1B H1D 107.6
C1B C2B C3B 111.0(5)
C1B C2B H2C 109.4
C3B C2B H2C 109.4
C1B C2B H2D 109.4
C3B C2B H2D 109.4
H2C C2B H2D 108.0
O2B C3B C2B 106.8(4)
O2B C3B C4B 111.8(4)
C2B C3B C4B 110.4(4)
O2B C3B H3B 109.3
C2B C3B H3B 109.3
C4B C3B H3B 109.3
C3B C4B C5B 114.0(4)
C3B C4B H4C 108.7
C5B C4B H4C 108.7
C3B C4B H4D 108.7
C5B C4B H4D 108.7
H4C C4B H4D 107.6
C6B C5B C4B 111.4(4)
C6B C5B C10B 111.2(4)
C4B C5B C10B 112.3(4)
C6B C5B H5B 107.2
C4B C5B H5B 107.2
C10B C5B H5B 107.2
C5B C6B C7B 112.5(4)
C5B C6B H6C 109.1
C7B C6B H6C 109.1
C5B C6B H6D 109.1
C7B C6B H6D 109.1
H6C C6B H6D 107.8
C8B C7B C6B 111.4(5)
C8B C7B H7C 109.3
C6B C7B H7C 109.3
C8B C7B H7D 109.3
C6B C7B H7D 109.3
H7C C7B H7D 108.0
C14B C8B C7B 111.9(4)
C14B C8B C9B 113.7(4)
C7B C8B C9B 110.0(4)
C14B C8B H8B 106.9
C7B C8B H8B 106.9
C9B C8B H8B 106.9
C10B C9B C11B 113.2(4)
C10B C9B C8B 111.8(4)
C11B C9B C8B 110.2(4)
C10B C9B H9B 107.1
C11B C9B H9B 107.1
C8B C9B H9B 107.1
C9B C10B C1B 112.4(5)
C9B C10B C19B 111.2(4)
C1B C10B C19B 106.5(5)
C9B C10B C5B 110.4(4)
C1B C10B C5B 107.4(4)
C19B C10B C5B 108.8(5)
C12B C11B C9B 112.1(4)
C12B C11B H11C 109.2
C9B C11B H11C 109.2
C12B C11B H11D 109.2
C9B C11B H11D 109.2
H11C C11B H11D 107.9
C11B C12B C13B 112.0(4)
C11B C12B H12C 109.2
C13B C12B H12C 109.2
C11B C12B H12D 109.2
C13B C12B H12D 109.2
H12C C12B H12D 107.9
C18B C13B C12B 109.5(4)
C18B C13B C14B 114.1(4)
C12B C13B C14B 109.3(4)
C18B C13B C17B 113.3(4)
C12B C13B C17B 105.9(4)
C14B C13B C17B 104.3(4)
O5B C14B C8B 108.6(4)
O5B C14B C15B 107.8(4)
C8B C14B C15B 116.9(4)
O5B C14B C13B 106.4(4)
C8B C14B C13B 113.2(4)
C15B C14B C13B 103.3(4)
C14B C15B C16B 104.4(4)
C14B C15B H15C 110.9
C16B C15B H15C 110.9
C14B C15B H15D 110.9
C16B C15B H15D 110.9
H15C C15B H15D 108.9
C15B C16B C17B 107.4(4)
C15B C16B H16D 110.2
C17B C16B H16D 110.2
C15B C16B H16C 110.2
C17B C16B H16C 110.2
H16D C16B H16C 108.5
C20B C17B C16B 114.6(4)
C20B C17B C13B 114.3(4)
C16B C17B C13B 104.2(4)
C20B C17B H17B 107.8
C16B C17B H17B 107.8
C13B C17B H17B 107.8
C13B C18B H18D 109.5
C13B C18B H18E 109.5
H18D C18B H18E 109.5
C13B C18B H18F 109.5
H18D C18B H18F 109.5
H18E C18B H18F 109.5
C10B C19B H19D 109.5
C10B C19B H19E 109.5
H19D C19B H19E 109.5
C10B C19B H19F 109.5
H19D C19B H19F 109.5
H19E C19B H19F 109.5
C22B C20B C17B 127.9(6)
C22B C20B C21B 106.1(5)
C17B C20B C21B 125.9(5)
O1B C21B C20B 105.6(5)
O1B C21B H21D 110.6
C20B C21B H21D 110.6
O1B C21B H21C 110.6
C20B C21B H21C 110.6
H21D C21B H21C 108.8
C20B C22B C23B 110.1(6)
C20B C22B H22B 125.0
C23B C22B H22B 125.0
O4B C23B O1B 120.7(7)
O4B C23B C22B 130.3(8)
O1B C23B C22B 109.0(5)
O2B C24B O3B 111.9(4)
O2B C24B C25B 109.6(4)
O3B C24B C25B 109.2(4)
O2B C24B H24B 108.7
O3B C24B H24B 108.7
C25B C24B H24B 108.7
O6B C25B C26B 111.5(4)
O6B C25B C24B 109.5(4)
C26B C25B C24B 112.1(4)
O6B C25B H25B 107.9
C26B C25B H25B 107.9
C24B C25B H25B 107.9
O7B C26B C25B 110.7(4)
O7B C26B C27B 106.0(4)
C25B C26B C27B 111.2(4)
O7B C26B H26B 109.6
C25B C26B H26B 109.6
C27B C26B H26B 109.6
O8B C27B C28B 107.9(4)
O8B C27B C26B 110.2(4)
C28B C27B C26B 109.4(4)
O8B C27B H27B 109.8
C28B C27B H27B 109.8
C26B C27B H27B 109.8
O3B C28B C27B 108.1(4)
O3B C28B C29B 105.9(4)
C27B C28B C29B 113.4(5)
O3B C28B H28B 109.8
C27B C28B H28B 109.8
C29B C28B H28B 109.8
C28B C29B H29D 109.5
C28B C29B H29E 109.5
H29D C29B H29E 109.5
C28B C29B H29F 109.5
H29D C29B H29F 109.5
H29E C29B H29F 109.5
O7B C30B H30D 109.5
O7B C30B H30E 109.5
H30D C30B H30E 109.5
O7B C30B H30F 109.5
H30D C30B H30F 109.5
H30E C30B H30F 109.5
O9 C31 H31A 109.5
O9 C31 H31B 109.5
H31A C31 H31B 109.5
O9 C31 H31C 109.5
H31A C31 H31C 109.5
H31B C31 H31C 109.5
C31 O9 H9AA 110.1
H1W1 O1W H2W1 107.7

loop_
_geom_bond_atom_site_label_1
_geom_bond_atom_site_label_2
_geom_bond_site_symmetry_2
_geom_bond_distance
_geom_bond_publ_flag
O1A C23A . 1.336(10) ?
O1A C21A . 1.423(7) ?
O2A C24A . 1.405(6) yes
O2A C3A . 1.452(6) yes
O3A C24A . 1.418(6) ?
O3A C28A . 1.430(6) ?
O4A C23A . 1.204(8) ?
O5A C14A . 1.456(5) ?
O5A H5AA . 0.8200 ?
O6A C25A . 1.412(6) ?
O6A H6AA . 0.8200 ?
O7A C30A . 1.442(8) ?
O7A C26A . 1.449(6) ?
O8A C27A . 1.410(6) ?
O8A H8AA . 0.8200 ?
C1A C2A . 1.522(8) ?
C1A C10A . 1.542(7) ?
C1A H1A . 0.9700 ?
C1A H1B . 0.9700 ?
C2A C3A . 1.523(8) ?
C2A H2A . 0.9700 ?
C2A H2B . 0.9700 ?
C3A C4A . 1.522(7) ?
C3A H3A . 0.9800 ?
C4A C5A . 1.553(7) ?
C4A H4A . 0.9700 ?
C4A H4B . 0.9700 ?
C5A C6A . 1.525(7) ?
C5A C10A . 1.557(7) ?
C5A H5A . 0.9800 ?
C6A C7A . 1.527(7) ?
C6A H6A . 0.9700 ?
C6A H6B . 0.9700 ?
C7A C8A . 1.540(7) ?
C7A H7A . 0.9700 ?
C7A H7B . 0.9700 ?
C8A C14A . 1.541(6) ?
C8A C9A . 1.543(7) ?
C8A H8A . 0.9800 ?
C9A C11A . 1.517(7) ?
C9A C10A . 1.553(7) ?
C9A H9A . 0.9800 ?
C10A C19A . 1.543(7) ?
C11A C12A . 1.530(7) ?
C11A H11A . 0.9700 ?
C11A H11B . 0.9700 ?
C12A C13A . 1.539(7) ?
C12A H12B . 0.9700 ?
C12A H12A . 0.9700 ?
C13A C18A . 1.520(7) ?
C13A C14A . 1.566(7) ?
C13A C17A . 1.567(7) ?
C14A C15A . 1.531(7) ?
C15A C16A . 1.529(7) ?
C15A H15A . 0.9700 ?
C15A H15B . 0.9700 ?
C16A C17A . 1.549(7) ?
C16A H16A . 0.9700 ?
C16A H16B . 0.9700 ?
C27A C28A . 1.519(7) ?
C27A C26A . 1.525(7) ?
C27A H27A . 0.9800 ?
C28A C29A . 1.512(8) ?
C28A H28A . 0.9800 ?
C29A H29A . 0.9600 ?
C29A H29B . 0.9600 ?
C29A H29C . 0.9600 ?
C30A H30A . 0.9600 ?
C30A H30B . 0.9600 ?
C30A H30C . 0.9600 ?
C17A C20A . 1.502(7) ?
C17A H17A . 0.9800 ?
C18A H18A . 0.9600 ?
C18A H18B . 0.9600 ?
C18A H18C . 0.9600 ?
C19A H19A . 0.9600 ?
C19A H19B . 0.9600 ?
C19A H19C . 0.9600 ?
C20A C22A . 1.333(8) ?
C20A C21A . 1.478(8) ?
C21A H21A . 0.9700 ?
C21A H21B . 0.9700 ?
C22A C23A . 1.478(9) ?
C22A H22A . 0.9300 ?
C24A C25A . 1.533(7) ?
C24A H24A . 0.9800 ?
C25A C26A . 1.505(7) ?
C25A H25A . 0.9800 ?
C26A H26A . 0.9800 ?
O1B C23B . 1.327(9) ?
O1B C21B . 1.434(7) ?
O2B C24B . 1.398(6) yes
O2B C3B . 1.446(6) yes
O3B C24B . 1.416(6) ?
O3B C28B . 1.454(6) ?
O4B C23B . 1.200(8) ?
O5B C14B . 1.461(6) ?
O5B H5BB . 0.8200 ?
O6B C25B . 1.422(6) ?
O6B H6BB . 0.8200 ?
O7B C30B . 1.419(8) ?
O7B C26B . 1.439(6) ?
O8B C27B . 1.433(6) ?
O8B H8BB . 0.8200 ?
C1B C2B . 1.512(9) ?
C1B C10B . 1.538(8) ?
C1B H1C . 0.9700 ?
C1B H1D . 0.9700 ?
C2B C3B . 1.520(8) ?
C2B H2C . 0.9700 ?
C2B H2D . 0.9700 ?
C3B C4B . 1.526(7) ?
C3B H3B . 0.9800 ?
C4B C5B . 1.532(7) ?
C4B H4C . 0.9700 ?
C4B H4D . 0.9700 ?
C5B C6B . 1.515(7) ?
C5B C10B . 1.561(8) ?
C5B H5B . 0.9800 ?
C6B C7B . 1.544(7) ?
C6B H6C . 0.9700 ?
C6B H6D . 0.9700 ?
C7B C8B . 1.535(7) ?
C7B H7C . 0.9700 ?
C7B H7D . 0.9700 ?
C8B C14B . 1.525(7) ?
C8B C9B . 1.558(7) ?
C8B H8B . 0.9800 ?
C9B C10B . 1.534(7) ?
C9B C11B . 1.541(7) ?
C9B H9B . 0.9800 ?
C10B C19B . 1.548(8) ?
C11B C12B . 1.531(7) ?
C11B H11C . 0.9700 ?
C11B H11D . 0.9700 ?
C12B C13B . 1.541(7) ?
C12B H12C . 0.9700 ?
C12B H12D . 0.9700 ?
C13B C18B . 1.527(7) ?
C13B C14B . 1.552(7) ?
C13B C17B . 1.581(7) ?
C14B C15B . 1.526(7) ?
C15B C16B . 1.541(7) ?
C15B H15C . 0.9700 ?
C15B H15D . 0.9700 ?
C16B C17B . 1.565(7) ?
C16B H16D . 0.9700 ?
C16B H16C . 0.9700 ?
C17B C20B . 1.467(7) ?
C17B H17B . 0.9800 ?
C18B H18D . 0.9600 ?
C18B H18E . 0.9600 ?
C18B H18F . 0.9600 ?
C19B H19D . 0.9600 ?
C19B H19E . 0.9600 ?
C19B H19F . 0.9600 ?
C20B C22B . 1.323(8) ?
C20B C21B . 1.520(9) ?
C21B H21D . 0.9700 ?
C21B H21C . 0.9700 ?
C22B C23B . 1.467(9) ?
C22B H22B . 0.9300 ?
C24B C25B . 1.542(7) ?
C24B H24B . 0.9800 ?
C25B C26B . 1.495(7) ?
C25B H25B . 0.9800 ?
C26B C27B . 1.531(7) ?
C26B H26B . 0.9800 ?
C27B C28B . 1.496(7) ?
C27B H27B . 0.9800 ?
C28B C29B . 1.504(8) ?
C28B H28B . 0.9800 ?
C29B H29D . 0.9600 ?
C29B H29E . 0.9600 ?
C29B H29F . 0.9600 ?
C30B H30D . 0.9600 ?
C30B H30E . 0.9600 ?
C30B H30F . 0.9600 ?
C31 O9 . 1.421(9) ?
C31 H31A . 0.9600 ?
C31 H31B . 0.9600 ?
C31 H31C . 0.9600 ?
O9 H9AA . 0.8967 ?
O1W H1W1 . 0.8500 ?
O1W H2W1 . 0.8500 ?

loop_
_geom_hbond_atom_site_label_D
_geom_hbond_atom_site_label_H
_geom_hbond_atom_site_label_A
_geom_hbond_site_symmetry_A
_geom_hbond_distance_DH
_geom_hbond_distance_HA
_geom_hbond_distance_DA
_geom_hbond_angle_DHA
_geom_hbond_publ_flag
O5A H5AA O1W 1_555 0.82 2.11 2.770(5) 137 yes
O6A H6AA O4A 1_465 0.82 1.95 2.756(8) 170 yes
O8A H8AA O7B 1_555 0.82 2.15 2.941(6) 163 yes
O5B H5BB O5A 1_364 0.82 2.34 3.161(4) 174 yes
O6B H6BB O4B 1_645 0.82 1.84 2.659(8) 173 yes
O8B H8BB O7A 1_555 0.82 2.16 2.961(6) 167 yes
O9 H9AA O4A 1_555 0.90 1.92 2.792(9) 165 yes
O1W H1W1 O9 1_455 0.85 1.95 2.762(7) 159 yes
O1W H2W1 O6B 1_646 0.85 2.16 2.926(6) 150 yes

loop_
_geom_torsion_atom_site_label_1
_geom_torsion_atom_site_label_2
_geom_torsion_atom_site_label_3
_geom_torsion_atom_site_label_4
_geom_torsion
C10A C1A C2A C3A 57.9(6)
C24A O2A C3A C4A -79.7(5)
C24A O2A C3A C2A 159.6(4)
C1A C2A C3A O2A 66.6(5)
C1A C2A C3A C4A -54.6(6)
O2A C3A C4A C5A -64.5(5)
C2A C3A C4A C5A 53.6(6)
C3A C4A C5A C6A -179.9(4)
C3A C4A C5A C10A -53.0(6)
C4A C5A C6A C7A 74.2(5)
C10A C5A C6A C7A -52.9(6)
C5A C6A C7A C8A 54.0(6)
C6A C7A C8A C14A 176.1(4)
C6A C7A C8A C9A -55.8(6)
C7A C8A C9A C11A -174.0(4)
C14A C8A C9A C11A -47.8(6)
C7A C8A C9A C10A 57.5(5)
C14A C8A C9A C10A -176.3(4)
C2A C1A C10A C19A -171.3(5)
C2A C1A C10A C9A 66.5(6)
C2A C1A C10A C5A -54.8(6)
C11A C9A C10A C1A 56.0(6)
C8A C9A C10A C1A -176.8(4)
C11A C9A C10A C19A -63.3(6)
C8A C9A C10A C19A 63.9(5)
C11A C9A C10A C5A 176.1(4)
C8A C9A C10A C5A -56.7(5)
C6A C5A C10A C1A 177.0(4)
C4A C5A C10A C1A 50.8(5)
C6A C5A C10A C19A -68.1(5)
C4A C5A C10A C19A 165.7(4)
C6A C5A C10A C9A 53.9(5)
C4A C5A C10A C9A -72.3(5)
C8A C9A C11A C12A 51.8(6)
C10A C9A C11A C12A 179.1(4)
C9A C11A C12A C13A -57.9(6)
C11A C12A C13A C18A -69.1(5)
C11A C12A C13A C14A 54.5(6)
C11A C12A C13A C17A 166.0(4)
C7A C8A C14A O5A -69.5(5)
C9A C8A C14A O5A 165.2(4)
C7A C8A C14A C15A 53.9(6)
C9A C8A C14A C15A -71.4(5)
C7A C8A C14A C13A 172.9(4)
C9A C8A C14A C13A 47.7(5)
C18A C13A C14A O5A -46.7(5)
C12A C13A C14A O5A -168.2(4)
C17A C13A C14A O5A 78.1(4)
C18A C13A C14A C15A -161.2(4)
C12A C13A C14A C15A 77.2(5)
C17A C13A C14A C15A -36.5(5)
C18A C13A C14A C8A 72.5(5)
C12A C13A C14A C8A -49.1(5)
C17A C13A C14A C8A -162.8(4)
O5A C14A C15A C16A -74.0(5)
C8A C14A C15A C16A 162.9(4)
C13A C14A C15A C16A 37.9(5)
C14A C15A C16A C17A -24.4(5)
C24A O3A C28A C29A 171.6(4)
C24A O3A C28A C27A -66.5(5)
O8A C27A C28A O3A -178.8(4)
C26A C27A C28A O3A 58.8(5)
O8A C27A C28A C29A -61.0(6)
C26A C27A C28A C29A 176.7(5)
C15A C16A C17A C20A 128.9(5)
C15A C16A C17A C13A 1.1(6)
C18A C13A C17A C20A 19.6(6)
C12A C13A C17A C20A 141.3(5)
C14A C13A C17A C20A -103.9(5)
C18A C13A C17A C16A 145.4(5)
C12A C13A C17A C16A -92.9(5)
C14A C13A C17A C16A 21.9(5)
C16A C17A C20A C22A 135.7(6)
C13A C17A C20A C22A -101.7(7)
C16A C17A C20A C21A -43.1(7)
C13A C17A C20A C21A 79.4(7)
C23A O1A C21A C20A 0.1(7)
C22A C20A C21A O1A -0.3(7)
C17A C20A C21A O1A 178.8(5)
C21A C20A C22A C23A 0.3(7)
C17A C20A C22A C23A -178.7(5)
C21A O1A C23A O4A -178.7(7)
C21A O1A C23A C22A 0.1(8)
C20A C22A C23A O4A 178.4(8)
C20A C22A C23A O1A -0.3(8)
C3A O2A C24A O3A -64.6(5)
C3A O2A C24A C25A 173.1(4)
C28A O3A C24A O2A -60.4(5)
C28A O3A C24A C25A 61.9(5)
O2A C24A C25A O6A -52.4(5)
O3A C24A C25A O6A -176.1(4)
O2A C24A C25A C26A 72.2(5)
O3A C24A C25A C26A -51.5(5)
C30A O7A C26A C25A 90.6(6)
C30A O7A C26A C27A -147.5(6)
O6A C25A C26A O7A -70.2(5)
C24A C25A C26A O7A 166.0(4)
O6A C25A C26A C27A 172.0(4)
C24A C25A C26A C27A 48.2(5)
O8A C27A C26A O7A 66.5(5)
C28A C27A C26A O7A -172.8(4)
O8A C27A C26A C25A -172.3(4)
C28A C27A C26A C25A -51.6(5)
C10B C1B C2B C3B 59.0(6)
C24B O2B C3B C2B 156.6(4)
C24B O2B C3B C4B -82.6(5)
C1B C2B C3B O2B 67.8(5)
C1B C2B C3B C4B -53.9(6)
O2B C3B C4B C5B -66.3(5)
C2B C3B C4B C5B 52.4(6)
C3B C4B C5B C6B -178.4(4)
C3B C4B C5B C10B -52.9(6)
C4B C5B C6B C7B 71.4(6)
C10B C5B C6B C7B -54.7(6)
C5B C6B C7B C8B 55.4(6)
C6B C7B C8B C14B 177.8(4)
C6B C7B C8B C9B -54.8(6)
C14B C8B C9B C10B -177.1(4)
C7B C8B C9B C10B 56.4(5)
C14B C8B C9B C11B -50.3(6)
C7B C8B C9B C11B -176.7(4)
C11B C9B C10B C1B 58.9(6)
C8B C9B C10B C1B -176.0(4)
C11B C9B C10B C19B -60.4(7)
C8B C9B C10B C19B 64.8(6)
C11B C9B C10B C5B 178.8(5)
C8B C9B C10B C5B -56.1(5)
C2B C1B C10B C9B 65.1(6)
C2B C1B C10B C19B -172.9(5)
C2B C1B C10B C5B -56.6(6)
C6B C5B C10B C9B 54.9(6)
C4B C5B C10B C9B -70.7(5)
C6B C5B C10B C1B 177.7(5)
C4B C5B C10B C1B 52.2(5)
C6B C5B C10B C19B -67.4(6)
C4B C5B C10B C19B 167.0(5)
C10B C9B C11B C12B 179.4(4)
C8B C9B C11B C12B 53.4(6)
C9B C11B C12B C13B -58.4(6)
C11B C12B C13B C18B -69.1(5)
C11B C12B C13B C14B 56.5(5)
C11B C12B C13B C17B 168.4(4)
C7B C8B C14B O5B -65.1(5)
C9B C8B C14B O5B 169.5(4)
C7B C8B C14B C15B 57.1(6)
C9B C8B C14B C15B -68.3(6)
C7B C8B C14B C13B 177.0(4)
C9B C8B C14B C13B 51.6(5)
C18B C13B C14B O5B -49.5(5)
C12B C13B C14B O5B -172.4(4)
C17B C13B C14B O5B 74.7(4)
C18B C13B C14B C8B 69.7(5)
C12B C13B C14B C8B -53.2(5)
C17B C13B C14B C8B -166.1(4)
C18B C13B C14B C15B -162.9(4)
C12B C13B C14B C15B 74.2(5)
C17B C13B C14B C15B -38.7(5)
O5B C14B C15B C16B -72.9(5)
C8B C14B C15B C16B 164.4(4)
C13B C14B C15B C16B 39.4(5)
C14B C15B C16B C17B -25.2(5)
C15B C16B C17B C20B 126.8(5)
C15B C16B C17B C13B 1.1(5)
C18B C13B C17B C20B 21.7(6)
C12B C13B C17B C20B 141.7(4)
C14B C13B C17B C20B -103.0(5)
C18B C13B C17B C16B 147.5(5)
C12B C13B C17B C16B -92.4(5)
C14B C13B C17B C16B 22.8(5)
C16B C17B C20B C22B 132.0(6)
C13B C17B C20B C22B -107.8(7)
C16B C17B C20B C21B -47.0(7)
C13B C17B C20B C21B 73.2(7)
C23B O1B C21B C20B 0.4(7)
C22B C20B C21B O1B -0.6(7)
C17B C20B C21B O1B 178.6(5)
C17B C20B C22B C23B -178.6(6)
C21B C20B C22B C23B 0.6(7)
C21B O1B C23B O4B 177.4(8)
C21B O1B C23B C22B 0.0(8)
C20B C22B C23B O4B -177.5(8)
C20B C22B C23B O1B -0.4(8)
C3B O2B C24B O3B -65.5(5)
C3B O2B C24B C25B 173.2(4)
C28B O3B C24B O2B -61.0(5)
C28B O3B C24B C25B 60.5(5)
O2B C24B C25B O6B -53.1(5)
O3B C24B C25B O6B -176.0(4)
O2B C24B C25B C26B 71.1(5)
O3B C24B C25B C26B -51.8(5)
C30B O7B C26B C25B 92.5(6)
C30B O7B C26B C27B -146.8(6)
O6B C25B C26B O7B -69.8(5)
C24B C25B C26B O7B 167.2(4)
O6B C25B C26B C27B 172.6(4)
C24B C25B C26B C27B 49.6(5)
O7B C26B C27B O8B 67.1(5)
C25B C26B C27B O8B -172.5(4)
O7B C26B C27B C28B -174.4(4)
C25B C26B C27B C28B -54.0(5)
C24B O3B C28B C27B -65.9(5)
C24B O3B C28B C29B 172.2(4)
O8B C27B C28B O3B 179.7(4)
C26B C27B C28B O3B 59.8(5)
O8B C27B C28B C29B -63.1(6)
C26B C27B C28B C29B 176.9(5)

loop_
_cod_related_entry_id
_cod_related_entry_database
_cod_related_entry_code
1 ChemSpider 30652357
